data_4347400
loop_
_publ_author_name
'Bertocco, Philipp'
'Bolli, Christoph'
'Correia Bicho, Bruno A.'
'Jenne, Carsten'
'Erken, Berrin'
'Laitinen, Risto S.'
'Seeger, Helene A.'
'Takaluoma, Teemu T.'

_publ_section_title
;
 Theoretical and Synthetic Study on the Existence, Structures, and Bonding
 of the Halide-Bridged [B2X7](-) (X = F, Cl, Br, I) Anions.
;
_journal_issue 7
_journal_name_full 'Inorganic chemistry'
_journal_page_first 3599
_journal_page_last 3604
_journal_paper_doi 10.1021/acs.inorgchem.6b00118
_journal_volume 55
_journal_year 2016
_chemical_formula_moiety '2(I), B H4 O3, C36 H30 N P2, C2 H3 N'
_chemical_formula_sum 'C38 H37 B I2 N2 O3 P2'
_chemical_formula_weight 896.24
_space_group_crystal_system orthorhombic
_space_group_IT_number 19
_space_group_name_Hall 'P 2ac 2ab'
_space_group_name_H-M_alt 'P 21 21 21'
_atom_sites_solution_hydrogens mixed
_atom_sites_solution_primary direct
_audit_creation_date 2015-10-05
_audit_creation_method
;
Olex2 1.2
(compiled 2015.01.26 svn.r3150 for OlexSys, GUI svn.r4998)
;
_cell_angle_alpha 90
_cell_angle_beta 90
_cell_angle_gamma 90
_cell_formula_units_Z 4
_cell_length_a 10.9964(3)
_cell_length_b 12.6256(3)
_cell_length_c 28.4208(10)
_cell_measurement_reflns_used 5161
_cell_measurement_temperature 150
_cell_measurement_theta_max 27.2330
_cell_measurement_theta_min 1.9950
_cell_volume 3945.8(2)
_computing_molecular_graphics 'Olex2 (Dolomanov et al., 2009)'
_computing_publication_material 'Olex2 (Dolomanov et al., 2009)'
_computing_structure_refinement 'ShelXL (Sheldrick, 2008)'
_computing_structure_solution 'ShelXS (Sheldrick, 2008)'
_diffrn_ambient_temperature 150.0
_diffrn_detector_area_resol_mean 16.2705
_diffrn_measured_fraction_theta_full 0.999
_diffrn_measured_fraction_theta_max 0.867
_diffrn_measurement_details
;
#__ type_ start__ end____ width___ exp.time_
  1 omega    9.00   52.00   1.0000  452.2750
omega____ theta____ kappa____ phi______ frames
    -       15.2805  -99.0000 -120.0000 43

#__ type_ start__ end____ width___ exp.time_
  2 omega   38.00   76.00   1.0000  452.2750
omega____ theta____ kappa____ phi______ frames
    -       15.2805   57.0000  -60.0000 38

#__ type_ start__ end____ width___ exp.time_
  3 omega  -51.00   33.00   1.0000  452.2750
omega____ theta____ kappa____ phi______ frames
    -       15.2805  -37.0000  -60.0000 84
;
_diffrn_measurement_device_type Oxford
_diffrn_radiation_type MoK\a
_diffrn_radiation_wavelength 0.71073
_diffrn_reflns_av_R_equivalents 0.0349
_diffrn_reflns_av_unetI/netI 0.0736
_diffrn_reflns_Laue_measured_fraction_full 0.999
_diffrn_reflns_Laue_measured_fraction_max 0.867
_diffrn_reflns_limit_h_max 14
_diffrn_reflns_limit_h_min -14
_diffrn_reflns_limit_k_max 15
_diffrn_reflns_limit_k_min -17
_diffrn_reflns_limit_l_max 27
_diffrn_reflns_limit_l_min -37
_diffrn_reflns_number 14201
_diffrn_reflns_point_group_measured_fraction_full 0.969
_diffrn_reflns_point_group_measured_fraction_max 0.797
_diffrn_reflns_theta_full 26.000
_diffrn_reflns_theta_max 29.474
_diffrn_reflns_theta_min 1.986
_exptl_absorpt_coefficient_mu 1.712
_exptl_absorpt_correction_T_max 1.00000
_exptl_absorpt_correction_T_min 0.84685
_exptl_absorpt_correction_type multi-scan
_exptl_absorpt_process_details
;
CrysAlisPro, Agilent Technologies,
Version 1.171.37.31 (release 14-01-2014 CrysAlis171 .NET)
(compiled Jan 14 2014,18:38:05)
Empirical absorption correction using spherical harmonics,
 implemented in SCALE3 ABSPACK scaling algorithm.
;
_exptl_crystal_colour 'clear colourless'
_exptl_crystal_colour_lustre clear
_exptl_crystal_colour_primary colourless
_exptl_crystal_density_diffrn 1.509
_exptl_crystal_density_method 'not measured'
_exptl_crystal_description plate
_exptl_crystal_F_000 1776
_exptl_crystal_size_max 0.21
_exptl_crystal_size_mid 0.11
_exptl_crystal_size_min 0.02
_refine_diff_density_max 1.043
_refine_diff_density_min -0.587
_refine_diff_density_rms 0.102
_refine_ls_abs_structure_details
;
 Flack x determined using 2393 quotients [(I+)-(I-)]/[(I+)+(I-)]
 (Parsons, Flack and Wagner, Acta Cryst. B69 (2013) 249-259).
;
_refine_ls_abs_structure_Flack -0.024(12)
_refine_ls_extinction_method none
_refine_ls_goodness_of_fit_ref 1.002
_refine_ls_hydrogen_treatment mixed
_refine_ls_matrix_type full
_refine_ls_number_parameters 438
_refine_ls_number_reflns 8745
_refine_ls_number_restraints 0
_refine_ls_restrained_S_all 1.002
_refine_ls_R_factor_all 0.0612
_refine_ls_R_factor_gt 0.0411
_refine_ls_shift/su_max 0.002
_refine_ls_shift/su_mean 0.000
_refine_ls_structure_factor_coef Fsqd
_refine_ls_weighting_details 'w=1/[\s^2^(Fo^2^)+(0.0241P)^2^] where P=(Fo^2^+2Fc^2^)/3'
_refine_ls_weighting_scheme calc
_refine_ls_wR_factor_gt 0.0679
_refine_ls_wR_factor_ref 0.0745
_reflns_Friedel_coverage 0.659
_reflns_Friedel_fraction_full 0.930
_reflns_Friedel_fraction_max 0.709
_reflns_number_gt 7076
_reflns_number_total 8745
_reflns_threshold_expression 'I > 2\s(I)'
_cod_data_source_file ic6b00118_si_002.cif
_cod_data_source_block bk02
_cod_database_code 4347400
_shelx_space_group_comment
;
The symmetry employed for this shelxl refinement is uniquely defined
by the following loop, which should always be used as a source of
symmetry information in preference to the above space-group names.
They are only intended as comments.
;
_olex2_refinement_description
;
1. Fixed Uiso
 At 1.2 times of:
  All C(H) groups
 At 1.5 times of:
  All C(H,H,H) groups, All O(H) groups
2.a Aromatic/amide H refined with riding coordinates:
 C16(H16), C15(H15), C8(H8), C9(H9), C32(H32), C11(H11), C3(H3), C12(H12),
 C10(H10), C36(H36), C4(H4), C6(H6), C5(H5), C24(H24), C35(H35), C14(H14),
 C30(H30), C28(H28), C27(H27), C22(H22), C20(H20), C29(H29), C23(H23), C17(H17),
  C33(H33), C34(H34), C21(H21), C18(H18), C26(H26), C1A(H1A)
2.b Tetrahedral OH refined with riding coordinates:
 O2(H2A), O3(H3A), O1(H1)
2.c Idealised Me refined as rotating group:
 C38(H38A,H38B,H38C)
;
_shelx_shelxl_version_number 2014/7
_olex2_submission_special_instructions 'No special instructions were received'

loop_
_space_group_symop_operation_xyz
'x, y, z'
'-x+1/2, -y, z+1/2'
'x+1/2, -y+1/2, -z'
'-x, y+1/2, -z+1/2'

loop_
_atom_site_label
_atom_site_type_symbol
_atom_site_fract_x
_atom_site_fract_y
_atom_site_fract_z
_atom_site_U_iso_or_equiv
_atom_site_adp_type
_atom_site_occupancy
_atom_site_site_symmetry_order
_atom_site_calc_flag
_atom_site_refinement_flags_posn
I1 I 0.62060(4) 0.84744(3) 0.50235(2) 0.03529(12) Uani 1 1 d .
O2 O 0.4380(5) 0.6160(4) 0.5053(2) 0.0597(16) Uani 1 1 d .
H2A H 0.4985 0.6560 0.5082 0.090 Uiso 1 1 calc R
O3 O 0.3824(6) 0.4410(6) 0.4813(3) 0.120(3) Uani 1 1 d .
H3A H 0.4175 0.3872 0.4704 0.181 Uiso 1 1 calc R
B1 B 0.4726(5) 0.5259(5) 0.4892(2) 0.0161(15) Uani 1 1 d .
I2 I 0.66741(4) 0.29307(4) 0.43188(2) 0.03438(12) Uani 1 1 d .
P2 P 0.24844(13) 0.47012(12) 0.28324(6) 0.0161(3) Uani 1 1 d .
P1 P -0.00334(12) 0.45936(11) 0.32079(5) 0.0152(3) Uani 1 1 d .
C16 C 0.1030(5) 0.2071(6) 0.4276(2) 0.0325(16) Uani 1 1 d .
H16 H 0.1257 0.1543 0.4497 0.039 Uiso 1 1 calc R
C1 C -0.1181(5) 0.4048(4) 0.2821(2) 0.0156(12) Uani 1 1 d .
C15 C 0.1047(5) 0.3121(5) 0.4405(2) 0.0322(16) Uani 1 1 d .
H15 H 0.1307 0.3315 0.4712 0.039 Uiso 1 1 calc R
C8 C -0.1484(5) 0.5600(5) 0.3879(2) 0.0234(14) Uani 1 1 d .
H8 H -0.1686 0.4909 0.3985 0.028 Uiso 1 1 calc R
C9 C -0.1981(5) 0.6467(5) 0.4095(2) 0.0245(14) Uani 1 1 d .
H9 H -0.2511 0.6377 0.4355 0.029 Uiso 1 1 calc R
C25 C 0.3423(5) 0.5548(4) 0.3186(2) 0.0187(13) Uani 1 1 d .
C7 C -0.0684(5) 0.5727(4) 0.3504(2) 0.0153(13) Uani 1 1 d .
C19 C 0.2846(5) 0.4896(4) 0.2218(2) 0.0157(13) Uani 1 1 d .
C32 C 0.2463(5) 0.2559(5) 0.2667(2) 0.0252(15) Uani 1 1 d .
H32 H 0.1962 0.2736 0.2406 0.030 Uiso 1 1 calc R
N1 N 0.1089(4) 0.4968(4) 0.28991(17) 0.0187(11) Uani 1 1 d .
C31 C 0.2898(5) 0.3351(5) 0.2958(2) 0.0189(13) Uani 1 1 d .
C11 C -0.0927(5) 0.7609(5) 0.3557(2) 0.0257(15) Uani 1 1 d .
H11 H -0.0747 0.8299 0.3443 0.031 Uiso 1 1 calc R
C13 C 0.0316(4) 0.3606(5) 0.3642(2) 0.0179(13) Uani 1 1 d .
C3 C -0.3137(5) 0.3242(5) 0.2709(2) 0.0307(16) Uani 1 1 d .
H3 H -0.3866 0.2955 0.2834 0.037 Uiso 1 1 calc R
C12 C -0.0404(5) 0.6731(5) 0.3348(2) 0.0231(14) Uani 1 1 d .
H12 H 0.0152 0.6821 0.3095 0.028 Uiso 1 1 calc R
C10 C -0.1713(5) 0.7478(5) 0.3933(2) 0.0258(15) Uani 1 1 d .
H10 H -0.2068 0.8079 0.4080 0.031 Uiso 1 1 calc R
C36 C 0.3651(5) 0.3084(5) 0.3336(2) 0.0248(14) Uani 1 1 d .
H36 H 0.3972 0.3621 0.3534 0.030 Uiso 1 1 calc R
C4 C -0.2956(5) 0.3257(5) 0.2226(2) 0.0280(16) Uani 1 1 d .
H4 H -0.3566 0.2986 0.2022 0.034 Uiso 1 1 calc R
C6 C -0.1014(5) 0.4061(5) 0.2336(2) 0.0216(14) Uani 1 1 d .
H6 H -0.0288 0.4348 0.2207 0.026 Uiso 1 1 calc R
C5 C -0.1895(5) 0.3661(5) 0.2041(2) 0.0288(15) Uani 1 1 d .
H5 H -0.1772 0.3664 0.1710 0.035 Uiso 1 1 calc R
C24 C 0.3798(5) 0.4340(5) 0.2008(2) 0.0218(13) Uani 1 1 d .
H24 H 0.4274 0.3864 0.2190 0.026 Uiso 1 1 calc R
C35 C 0.3926(6) 0.2026(6) 0.3418(2) 0.0344(16) Uani 1 1 d .
H35 H 0.4433 0.1840 0.3676 0.041 Uiso 1 1 calc R
C14 C -0.2260(5) 0.3645(5) 0.3008(2) 0.0232(14) Uani 1 1 d .
H14 H -0.2391 0.3648 0.3339 0.028 Uiso 1 1 calc R
C30 C 0.2924(5) 0.6053(5) 0.3577(2) 0.0220(14) Uani 1 1 d .
H30 H 0.2086 0.5961 0.3647 0.026 Uiso 1 1 calc R
C28 C 0.4883(5) 0.6801(5) 0.3765(2) 0.0285(16) Uani 1 1 d .
H28 H 0.5387 0.7218 0.3964 0.034 Uiso 1 1 calc R
O1 O 0.5867(4) 0.5153(4) 0.48102(17) 0.0389(13) Uani 1 1 d .
H1 H 0.6000 0.4547 0.4700 0.058 Uiso 1 1 calc R
C27 C 0.5372(5) 0.6301(5) 0.3378(2) 0.0293(16) Uani 1 1 d .
H27 H 0.6211 0.6390 0.3308 0.035 Uiso 1 1 calc R
C22 C 0.3337(6) 0.5174(5) 0.1270(2) 0.0302(15) Uani 1 1 d .
H22 H 0.3500 0.5276 0.0945 0.036 Uiso 1 1 calc R
C20 C 0.2145(5) 0.5589(5) 0.1953(2) 0.0270(16) Uani 1 1 d .
H20 H 0.1501 0.5974 0.2096 0.032 Uiso 1 1 calc R
C29 C 0.3640(5) 0.6691(5) 0.3866(2) 0.0254(14) Uani 1 1 d .
H29 H 0.3291 0.7048 0.4127 0.030 Uiso 1 1 calc R
C23 C 0.4052(6) 0.4484(5) 0.1531(2) 0.0281(16) Uani 1 1 d .
H23 H 0.4706 0.4115 0.1387 0.034 Uiso 1 1 calc R
C17 C 0.0685(5) 0.1775(5) 0.3827(2) 0.0309(16) Uani 1 1 d .
H17 H 0.0706 0.1050 0.3737 0.037 Uiso 1 1 calc R
C33 C 0.2749(5) 0.1525(5) 0.2753(2) 0.0302(15) Uani 1 1 d .
H33 H 0.2447 0.0988 0.2550 0.036 Uiso 1 1 calc R
C34 C 0.3471(6) 0.1248(5) 0.3131(2) 0.0311(16) Uani 1 1 d .
H34 H 0.3650 0.0525 0.3192 0.037 Uiso 1 1 calc R
C21 C 0.2391(6) 0.5713(6) 0.1480(2) 0.0344(17) Uani 1 1 d .
H21 H 0.1903 0.6176 0.1297 0.041 Uiso 1 1 calc R
C18 C 0.0308(5) 0.2540(5) 0.3510(2) 0.0222(14) Uani 1 1 d .
H18 H 0.0046 0.2341 0.3204 0.027 Uiso 1 1 calc R
C26 C 0.4667(5) 0.5675(5) 0.3090(2) 0.0279(16) Uani 1 1 d .
H26 H 0.5021 0.5329 0.2827 0.033 Uiso 1 1 calc R
C1A C 0.0691(5) 0.3889(5) 0.4092(2) 0.0240(14) Uani 1 1 d .
H1A H 0.0700 0.4613 0.4183 0.029 Uiso 1 1 calc R
C37 C 0.8273(8) 0.5007(7) 0.5635(3) 0.049(2) Uani 1 1 d .
C38 C 0.8852(8) 0.4368(7) 0.5286(3) 0.059(2) Uani 1 1 d .
H38A H 0.9316 0.3803 0.5440 0.089 Uiso 1 1 calc GR
H38B H 0.9403 0.4808 0.5099 0.089 Uiso 1 1 calc GR
H38C H 0.8234 0.4054 0.5081 0.089 Uiso 1 1 calc GR
N2 N 0.7804(8) 0.5505(6) 0.5912(3) 0.083(3) Uani 1 1 d .
H2B H 0.334(7) 0.634(6) 0.509(3) 0.08(2) Uiso 1 1 d .

loop_
_atom_site_aniso_label
_atom_site_aniso_U_11
_atom_site_aniso_U_22
_atom_site_aniso_U_33
_atom_site_aniso_U_23
_atom_site_aniso_U_13
_atom_site_aniso_U_12
I1 0.0279(2) 0.0333(2) 0.0447(3) -0.0086(3) 0.0038(2) -0.00258(18)
O2 0.045(3) 0.066(4) 0.068(4) -0.001(4) 0.003(3) -0.009(3)
O3 0.077(5) 0.078(5) 0.206(10) -0.036(6) -0.018(5) -0.008(4)
B1 0.013(3) 0.015(3) 0.020(4) 0.004(3) 0.001(3) 0.001(2)
I2 0.0481(3) 0.0299(2) 0.0252(2) -0.0023(2) 0.0120(2) -0.0061(2)
P2 0.0140(7) 0.0158(7) 0.0187(9) 0.0005(7) -0.0002(6) -0.0009(6)
P1 0.0141(7) 0.0171(7) 0.0144(8) 0.0015(7) -0.0003(6) -0.0003(6)
C16 0.027(3) 0.040(4) 0.031(4) 0.026(4) -0.006(3) 0.002(3)
C1 0.018(3) 0.013(3) 0.016(3) -0.001(2) -0.002(3) 0.004(2)
C15 0.032(4) 0.045(4) 0.019(4) 0.006(3) -0.010(3) -0.003(3)
C8 0.019(3) 0.025(3) 0.027(4) 0.000(3) 0.000(3) 0.000(2)
C9 0.019(3) 0.033(4) 0.021(4) -0.006(3) 0.006(2) -0.001(3)
C25 0.019(3) 0.017(3) 0.020(3) 0.000(3) -0.002(3) -0.001(2)
C7 0.012(3) 0.020(3) 0.014(3) -0.004(3) -0.003(2) 0.003(2)
C19 0.017(3) 0.015(3) 0.015(3) 0.000(3) 0.000(2) -0.004(2)
C32 0.028(3) 0.023(3) 0.025(4) 0.000(3) -0.008(3) -0.002(3)
N1 0.016(2) 0.022(2) 0.019(3) 0.006(2) 0.002(2) 0.003(2)
C31 0.019(3) 0.017(3) 0.020(3) 0.003(3) 0.004(2) 0.003(2)
C11 0.035(4) 0.018(3) 0.024(4) 0.002(3) -0.001(3) 0.001(3)
C13 0.012(3) 0.028(3) 0.014(3) 0.002(3) 0.002(2) -0.002(2)
C3 0.021(3) 0.031(4) 0.040(4) -0.001(3) 0.000(3) -0.001(3)
C12 0.028(3) 0.023(3) 0.018(4) 0.002(3) 0.001(3) -0.001(2)
C10 0.024(3) 0.025(3) 0.028(4) -0.010(3) -0.003(3) 0.010(3)
C36 0.026(3) 0.023(3) 0.026(4) 0.000(3) -0.005(3) -0.002(3)
C4 0.021(3) 0.026(4) 0.037(4) -0.013(3) -0.015(3) 0.009(2)
C6 0.020(3) 0.026(3) 0.019(4) -0.004(3) 0.000(3) 0.004(2)
C5 0.039(4) 0.029(4) 0.019(4) -0.010(3) -0.004(3) 0.003(3)
C24 0.018(3) 0.023(3) 0.024(4) 0.003(3) 0.004(3) -0.002(3)
C35 0.033(4) 0.032(4) 0.038(4) 0.014(4) -0.006(3) 0.010(3)
C14 0.024(3) 0.030(4) 0.016(3) -0.003(3) 0.003(3) 0.000(3)
C30 0.020(3) 0.023(3) 0.023(4) 0.004(3) 0.000(3) -0.001(2)
C28 0.032(4) 0.028(4) 0.025(4) -0.003(3) -0.006(3) -0.010(3)
O1 0.036(3) 0.031(3) 0.050(3) -0.009(2) 0.003(2) -0.004(2)
C27 0.021(3) 0.037(4) 0.030(4) -0.004(3) -0.004(3) -0.009(3)
C22 0.037(4) 0.033(4) 0.020(4) 0.000(3) 0.002(3) -0.011(3)
C20 0.020(3) 0.032(4) 0.029(4) 0.014(3) 0.007(3) 0.000(3)
C29 0.032(4) 0.027(3) 0.017(3) -0.001(3) 0.000(3) 0.000(3)
C23 0.030(4) 0.025(3) 0.030(4) -0.003(3) 0.008(3) -0.004(3)
C17 0.031(3) 0.023(4) 0.039(5) 0.012(3) 0.001(3) -0.001(3)
C33 0.036(4) 0.026(3) 0.029(4) -0.001(4) 0.007(3) -0.006(3)
C34 0.038(4) 0.018(3) 0.038(4) 0.006(3) 0.004(3) 0.006(3)
C21 0.030(4) 0.042(4) 0.031(4) 0.013(4) 0.005(3) 0.002(3)
C18 0.023(3) 0.024(3) 0.019(4) 0.002(3) -0.002(3) -0.002(2)
C26 0.024(3) 0.033(4) 0.027(4) -0.005(3) 0.002(3) 0.001(3)
C1A 0.024(3) 0.026(3) 0.022(4) 0.006(3) -0.001(3) -0.003(3)
C37 0.065(5) 0.044(5) 0.039(5) 0.005(4) -0.010(5) -0.017(4)
C38 0.059(5) 0.058(6) 0.060(6) -0.002(5) 0.003(5) -0.009(5)
N2 0.137(8) 0.052(5) 0.059(6) 0.003(5) 0.026(5) -0.002(5)

loop_
_atom_type_symbol
_atom_type_description
_atom_type_scat_dispersion_real
_atom_type_scat_dispersion_imag
_atom_type_scat_source
C C 0.0033 0.0016 'International Tables Vol C Tables 4.2.6.8 and 6.1.1.4'
H H 0.0000 0.0000 'International Tables Vol C Tables 4.2.6.8 and 6.1.1.4'
P P 0.1023 0.0942 'International Tables Vol C Tables 4.2.6.8 and 6.1.1.4'
I I -0.4742 1.8119 'International Tables Vol C Tables 4.2.6.8 and 6.1.1.4'
N N 0.0061 0.0033 'International Tables Vol C Tables 4.2.6.8 and 6.1.1.4'
B B 0.0013 0.0007 'International Tables Vol C Tables 4.2.6.8 and 6.1.1.4'
O O 0.0106 0.0060 'International Tables Vol C Tables 4.2.6.8 and 6.1.1.4'

loop_
_geom_angle_atom_site_label_1
_geom_angle_atom_site_label_2
_geom_angle_atom_site_label_3
_geom_angle
H2A O2 H2B 130.6
B1 O2 H2A 109.5
B1 O2 H2B 119(4)
B1 O3 H3A 109.5
O2 B1 O3 119.9(5)
O2 B1 O1 116.6(6)
O1 B1 O3 123.5(6)
C25 P2 C19 109.5(3)
C25 P2 C31 108.0(3)
N1 P2 C25 111.3(3)
N1 P2 C19 107.5(3)
N1 P2 C31 115.0(3)
C31 P2 C19 105.3(3)
C7 P1 C1 108.0(2)
N1 P1 C1 108.7(3)
N1 P1 C7 109.3(3)
N1 P1 C13 114.9(2)
C13 P1 C1 107.6(3)
C13 P1 C7 108.3(3)
C15 C16 H16 119.6
C15 C16 C17 120.7(6)
C17 C16 H16 119.6
C6 C1 P1 120.4(4)
C6 C1 C14 119.6(5)
C14 C1 P1 120.0(5)
C16 C15 H15 119.9
C1A C15 C16 120.3(6)
C1A C15 H15 119.9
C9 C8 H8 119.9
C9 C8 C7 120.3(6)
C7 C8 H8 119.9
C8 C9 H9 119.9
C8 C9 C10 120.1(5)
C10 C9 H9 119.9
C30 C25 P2 119.5(4)
C30 C25 C26 119.1(5)
C26 C25 P2 121.3(5)
C8 C7 P1 121.1(5)
C12 C7 P1 119.3(4)
C12 C7 C8 119.6(5)
C24 C19 P2 120.6(5)
C20 C19 P2 119.2(4)
C20 C19 C24 120.1(6)
C31 C32 H32 119.8
C33 C32 H32 119.8
C33 C32 C31 120.3(6)
P2 N1 P1 139.2(3)
C32 C31 P2 118.6(4)
C32 C31 C36 119.3(6)
C36 C31 P2 122.0(5)
C12 C11 H11 120.1
C12 C11 C10 119.7(6)
C10 C11 H11 120.1
C18 C13 P1 119.0(5)
C1A C13 P1 121.1(5)
C1A C13 C18 119.7(6)
C4 C3 H3 119.8
C14 C3 H3 119.8
C14 C3 C4 120.3(6)
C7 C12 C11 120.4(5)
C7 C12 H12 119.8
C11 C12 H12 119.8
C9 C10 H10 120.1
C11 C10 C9 119.9(5)
C11 C10 H10 120.1
C31 C36 H36 120.3
C35 C36 C31 119.4(6)
C35 C36 H36 120.3
C3 C4 H4 119.9
C5 C4 C3 120.2(6)
C5 C4 H4 119.9
C1 C6 H6 119.8
C5 C6 C1 120.4(6)
C5 C6 H6 119.8
C4 C5 H5 120.0
C6 C5 C4 120.1(6)
C6 C5 H5 120.0
C19 C24 H24 120.0
C19 C24 C23 120.0(6)
C23 C24 H24 120.0
C36 C35 H35 119.7
C34 C35 C36 120.6(6)
C34 C35 H35 119.7
C1 C14 H14 120.3
C3 C14 C1 119.5(6)
C3 C14 H14 120.3
C25 C30 H30 119.6
C25 C30 C29 120.7(5)
C29 C30 H30 119.6
C27 C28 H28 120.1
C27 C28 C29 119.8(6)
C29 C28 H28 120.1
B1 O1 H1 109.5
C28 C27 H27 119.4
C26 C27 C28 121.1(6)
C26 C27 H27 119.4
C23 C22 H22 119.8
C21 C22 H22 119.8
C21 C22 C23 120.4(6)
C19 C20 H20 120.3
C21 C20 C19 119.4(6)
C21 C20 H20 120.3
C30 C29 C28 119.2(6)
C30 C29 H29 120.4
C28 C29 H29 120.4
C24 C23 H23 120.4
C22 C23 C24 119.1(6)
C22 C23 H23 120.4
C16 C17 H17 120.2
C16 C17 C18 119.6(6)
C18 C17 H17 120.2
C32 C33 H33 119.5
C32 C33 C34 120.9(7)
C34 C33 H33 119.5
C35 C34 C33 119.4(6)
C35 C34 H34 120.3
C33 C34 H34 120.3
C22 C21 C20 120.9(6)
C22 C21 H21 119.6
C20 C21 H21 119.6
C13 C18 H18 120.1
C17 C18 C13 119.8(6)
C17 C18 H18 120.1
C25 C26 H26 120.0
C27 C26 C25 120.0(6)
C27 C26 H26 120.0
C15 C1A C13 119.9(6)
C15 C1A H1A 120.0
C13 C1A H1A 120.0
N2 C37 C38 179.2(10)
C37 C38 H38A 109.5
C37 C38 H38B 109.5
C37 C38 H38C 109.5
H38A C38 H38B 109.5
H38A C38 H38C 109.5
H38B C38 H38C 109.5

loop_
_geom_bond_atom_site_label_1
_geom_bond_atom_site_label_2
_geom_bond_distance
O2 H2A 0.8400
O2 B1 1.284(8)
O2 H2B 1.17(8)
O3 H3A 0.8400
O3 B1 1.478(9)
B1 O1 1.284(7)
P2 C25 1.794(6)
P2 C19 1.808(6)
P2 N1 1.582(4)
P2 C31 1.800(6)
P1 C1 1.809(6)
P1 C7 1.807(6)
P1 N1 1.587(5)
P1 C13 1.795(6)
C16 H16 0.9500
C16 C15 1.376(10)
C16 C17 1.381(9)
C1 C6 1.393(8)
C1 C14 1.396(8)
C15 H15 0.9500
C15 C1A 1.373(8)
C8 H8 0.9500
C8 C9 1.369(8)
C8 C7 1.390(8)
C9 H9 0.9500
C9 C10 1.388(8)
C25 C30 1.392(8)
C25 C26 1.404(8)
C7 C12 1.379(8)
C19 C24 1.394(8)
C19 C20 1.388(8)
C32 H32 0.9500
C32 C31 1.382(8)
C32 C33 1.365(8)
C31 C36 1.398(8)
C11 H11 0.9500
C11 C12 1.383(8)
C11 C10 1.385(8)
C13 C18 1.396(8)
C13 C1A 1.392(8)
C3 H3 0.9500
C3 C4 1.386(9)
C3 C14 1.384(8)
C12 H12 0.9500
C10 H10 0.9500
C36 H36 0.9500
C36 C35 1.390(9)
C4 H4 0.9500
C4 C5 1.378(9)
C6 H6 0.9500
C6 C5 1.376(8)
C5 H5 0.9500
C24 H24 0.9500
C24 C23 1.398(8)
C35 H35 0.9500
C35 C34 1.372(9)
C14 H14 0.9500
C30 H30 0.9500
C30 C29 1.395(8)
C28 H28 0.9500
C28 C27 1.379(9)
C28 C29 1.403(8)
O1 H1 0.8400
C27 H27 0.9500
C27 C26 1.376(8)
C22 H22 0.9500
C22 C23 1.388(9)
C22 C21 1.378(9)
C20 H20 0.9500
C20 C21 1.380(9)
C29 H29 0.9500
C23 H23 0.9500
C17 H17 0.9500
C17 C18 1.385(8)
C33 H33 0.9500
C33 C34 1.382(9)
C34 H34 0.9500
C21 H21 0.9500
C18 H18 0.9500
C26 H26 0.9500
C1A H1A 0.9500
C37 C38 1.428(11)
C37 N2 1.132(10)
C38 H38A 0.9800
C38 H38B 0.9800
C38 H38C 0.9800

loop_
_geom_torsion_atom_site_label_1
_geom_torsion_atom_site_label_2
_geom_torsion_atom_site_label_3
_geom_torsion_atom_site_label_4
_geom_torsion
P2 C25 C30 C29 178.2(4)
P2 C25 C26 C27 -177.7(5)
P2 C19 C24 C23 178.8(4)
P2 C19 C20 C21 -177.8(5)
P2 C31 C36 C35 179.2(5)
P1 C1 C6 C5 -179.0(4)
P1 C1 C14 C3 179.2(5)
P1 C7 C12 C11 177.5(5)
P1 C13 C18 C17 174.0(4)
P1 C13 C1A C15 -174.7(4)
C16 C15 C1A C13 -0.3(9)
C16 C17 C18 C13 2.0(9)
C1 P1 C7 C8 77.2(5)
C1 P1 C7 C12 -101.1(5)
C1 P1 N1 P2 -116.9(5)
C1 P1 C13 C18 35.5(5)
C1 P1 C13 C1A -150.0(4)
C1 C6 C5 C4 0.8(9)
C15 C16 C17 C18 -2.5(9)
C8 C9 C10 C11 -0.9(9)
C8 C7 C12 C11 -0.9(9)
C9 C8 C7 P1 -179.1(4)
C9 C8 C7 C12 -0.8(8)
C25 P2 C19 C24 85.6(5)
C25 P2 C19 C20 -95.9(5)
C25 P2 N1 P1 -93.7(5)
C25 P2 C31 C32 -168.2(5)
C25 P2 C31 C36 11.2(6)
C25 C30 C29 C28 -1.6(9)
C7 P1 C1 C6 115.1(5)
C7 P1 C1 C14 -62.5(5)
C7 P1 N1 P2 125.5(5)
C7 P1 C13 C18 151.9(4)
C7 P1 C13 C1A -33.6(5)
C7 C8 C9 C10 1.6(9)
C19 P2 C25 C30 140.2(5)
C19 P2 C25 C26 -42.8(6)
C19 P2 N1 P1 146.3(5)
C19 P2 C31 C32 -51.3(5)
C19 P2 C31 C36 128.1(5)
C19 C24 C23 C22 -0.8(9)
C19 C20 C21 C22 -1.2(10)
C32 C31 C36 C35 -1.4(9)
C32 C33 C34 C35 -1.4(10)
N1 P2 C25 C30 21.5(6)
N1 P2 C25 C26 -161.5(5)
N1 P2 C19 C24 -153.4(5)
N1 P2 C19 C20 25.1(5)
N1 P2 C31 C32 66.8(5)
N1 P2 C31 C36 -113.7(5)
N1 P1 C1 C6 -3.3(5)
N1 P1 C1 C14 179.1(4)
N1 P1 C7 C8 -164.7(4)
N1 P1 C7 C12 17.0(5)
N1 P1 C13 C18 -85.7(5)
N1 P1 C13 C1A 88.9(5)
C31 P2 C25 C30 -105.7(5)
C31 P2 C25 C26 71.4(5)
C31 P2 C19 C24 -30.3(5)
C31 P2 C19 C20 148.2(5)
C31 P2 N1 P1 29.4(6)
C31 C32 C33 C34 0.3(10)
C31 C36 C35 C34 0.4(10)
C13 P1 C1 C6 -128.2(5)
C13 P1 C1 C14 54.1(5)
C13 P1 C7 C8 -38.9(5)
C13 P1 C7 C12 142.7(5)
C13 P1 N1 P2 3.6(6)
C3 C4 C5 C6 -0.5(9)
C12 C11 C10 C9 -0.7(9)
C10 C11 C12 C7 1.6(9)
C36 C35 C34 C33 1.0(10)
C4 C3 C14 C1 -1.2(9)
C6 C1 C14 C3 1.5(9)
C24 C19 C20 C21 0.7(9)
C14 C1 C6 C5 -1.3(9)
C14 C3 C4 C5 0.7(9)
C30 C25 C26 C27 -0.7(9)
C28 C27 C26 C25 0.8(10)
C27 C28 C29 C30 1.7(9)
C20 C19 C24 C23 0.3(9)
C29 C28 C27 C26 -1.3(10)
C23 C22 C21 C20 0.8(10)
C17 C16 C15 C1A 1.7(9)
C33 C32 C31 P2 -179.5(5)
C33 C32 C31 C36 1.1(9)
C21 C22 C23 C24 0.3(9)
C18 C13 C1A C15 -0.2(8)
C26 C25 C30 C29 1.1(9)
C1A C13 C18 C17 -0.6(8)
